data_2010959
loop_
_publ_author_name
'Kani, Yoshiyuki'
'Ohba, Shigeru'
'Nishida, Yuzo'

_publ_section_title
;[<i>N</i>'-Benzoyl-<i>N</i>,<i>N</i>-bis(2-pyridylmethyl-\k<i>N</i>)ethylenediamine-\k<i>N</i>]chlorocopper(II)
 hexafluorophosphate
;
_journal_issue 5
_journal_name_full 'Acta Crystallographica Section C'
_journal_page_first e196
_journal_page_last e196
_journal_paper_doi 10.1107/S0108270100005576
_journal_volume 56
_journal_year 2000
_chemical_formula_iupac '[Cu Cl (C21 H22 N4 O)] P F6'
_chemical_formula_sum 'C21 H22 Cl Cu F6 N4 O P'
_chemical_formula_weight 590.4
_space_group_IT_number 14
_symmetry_cell_setting monoclinic
_symmetry_space_group_name_Hall '-P 2yn'
_symmetry_space_group_name_H-M 'P 1 21/n 1'
_cell_angle_alpha 90
_cell_angle_beta 101.52(2)
_cell_angle_gamma 90
_cell_formula_units_Z 4
_cell_length_a 13.064(3)
_cell_length_b 13.347(4)
_cell_length_c 14.077(3)
_cell_measurement_reflns_used 25
_cell_measurement_temperature 296
_cell_measurement_theta_max 15
_cell_measurement_theta_min 10
_cell_volume 2405.1(11)
_computing_cell_refinement 'MSC/AFC Diffractometer Control Software'
_computing_data_collection
;
MSC/AFC Diffractometer Control Software
(Molecular Structure Corporation, 1993)
;
_computing_data_reduction 'TEXSAN (Molecular Structure Corporation, 1999)'
_computing_publication_material TEXSAN
_computing_structure_refinement TEXSAN
_computing_structure_solution 'SIR92 (Altomare et al., 1994)'
_diffrn_measured_fraction_theta_full .9993
_diffrn_measured_fraction_theta_max .9993
_diffrn_measurement_device_type 'Rigaku AFC-5S'
_diffrn_measurement_method \q-2\q
_diffrn_radiation_type MoK\a
_diffrn_radiation_wavelength .71073
_diffrn_reflns_av_R_equivalents .012
_diffrn_reflns_limit_h_max 17
_diffrn_reflns_limit_h_min 0
_diffrn_reflns_limit_k_max 17
_diffrn_reflns_limit_k_min 0
_diffrn_reflns_limit_l_max 18
_diffrn_reflns_limit_l_min -18
_diffrn_reflns_number 5998
_diffrn_reflns_theta_full 27.5
_diffrn_reflns_theta_max 27.5
_diffrn_standards_decay_% 0
_diffrn_standards_interval_count 100
_diffrn_standards_number 3
_exptl_absorpt_coefficient_mu 1.155
_exptl_absorpt_correction_T_max .966
_exptl_absorpt_correction_T_min .868
_exptl_absorpt_correction_type integration
_exptl_absorpt_process_details '(Coppens et al., 1965)'
_exptl_crystal_colour blue
_exptl_crystal_density_diffrn 1.631
_exptl_crystal_density_method 'not measured'
_exptl_crystal_description plate-like
_exptl_crystal_size_max .6
_exptl_crystal_size_mid .5
_exptl_crystal_size_min .1
_refine_diff_density_max .67
_refine_diff_density_min -.84
_refine_ls_extinction_method none
_refine_ls_goodness_of_fit_ref 1.38
_refine_ls_hydrogen_treatment noref
_refine_ls_number_parameters 316
_refine_ls_number_reflns 5513
_refine_ls_R_factor_gt .065
_refine_ls_shift/su_max .004
_refine_ls_structure_factor_coef Fsqd
_refine_ls_weighting_details 'w = 1/[\s^2^(Fo^2^) + (0.1(Fo^2^ + 2Fc^2^)/3)^2^]'
_refine_ls_weighting_scheme calc
_refine_ls_wR_factor_ref .196
_reflns_number_gt 4029
_reflns_number_total 5513
_reflns_threshold_expression I>2\s(I)
_cod_data_source_file qa0278.cif
_cod_data_source_block I
_cod_original_cell_volume 2405.0(10)
_cod_original_sg_symbol_H-M 'P 21/n'
_cod_database_code 2010959
_cod_database_fobs_code 2010959

loop_
_symmetry_equiv_pos_as_xyz
x,y,z
1/2-x,1/2+y,1/2-z
-x,-y,-z
1/2+x,1/2-y,1/2+z

loop_
_atom_site_label
_atom_site_fract_x
_atom_site_fract_y
_atom_site_fract_z
_atom_site_U_iso_or_equiv
_atom_site_adp_type
_atom_site_occupancy
_atom_site_type_symbol
Cu1 .96150(3) .08740(3) .08813(3) .03690(10) Uani 1.00 Cu
Cl1 1.02592(10) -.06856(8) .11479(8) .0534(3) Uani 1.00 Cl
P1 .61300(10) .07910(10) .30080(10) .0578(4) Uani 1.00 P
F1 .5455(5) -.0141(3) .2737(4) .158(2) Uani 1.00 F
F2 .5276(5) .1460(7) .3134(7) .227(4) Uani 1.00 F
F3 .6461(7) .0420(6) .4038(4) .209(3) Uani 1.00 F
F4 .6883(5) .1702(5) .3221(5) .200(3) Uani 1.00 F
F5 .7091(6) .0201(8) .2856(8) .249(5) Uani 1.00 F
F6 .5806(7) .1122(4) .1936(4) .187(3) Uani 1.00 F
O1 1.0989(3) .1649(3) .3584(2) .0604(10) Uani 1.00 O
N1 .8136(3) .0471(3) .0416(3) .0457(9) Uani 1.00 N
N2 .8964(3) .2273(2) .0681(2) .0404(8) Uani 1.00 N
N3 1.0942(3) .1638(3) .1266(2) .0486(10) Uani 1.00 N
N4 .9338(3) .1419(3) .2754(3) .0476(10) Uani 1.00 N
C1 .7712(4) -.0415(4) .0502(4) .0620(10) Uani 1.00 C
C2 .6693(5) -.0640(6) .0052(6) .090(2) Uani 1.00 C
C3 .6119(4) .0078(7) -.0518(5) .094(2) Uani 1.00 C
C4 .6542(4) .1020(6) -.0601(4) .077(2) Uani 1.00 C
C5 .7562(3) .1191(4) -.0112(3) .0510(10) Uani 1.00 C
C6 .8114(4) .2167(4) -.0183(3) .0530(10) Uani 1.00 C
C7 .9810(4) .2962(3) .0513(4) .0560(10) Uani 1.00 C
C8 1.0843(4) .2624(4) .1098(3) .0550(10) Uani 1.00 C
C9 1.1658(5) .3280(5) .1407(4) .081(2) Uani 1.00 C
C10 1.2585(5) .2920(7) .1904(5) .094(2) Uani 1.00 C
C11 1.2702(4) .1920(8) .2066(4) .090(2) Uani 1.00 C
C12 1.1856(3) .1287(5) .1754(3) .0620(10) Uani 1.00 C
C13 .8493(3) .2606(3) .1511(3) .0470(10) Uani 1.00 C
C14 .9186(4) .2474(3) .2506(3) .0480(10) Uani 1.00 C
C15 1.0231(3) .1099(3) .3358(3) .0450(10) Uani 1.00 C
C16 1.0227(3) .0045(3) .3693(3) .0440(10) Uani 1.00 C
C17 1.1059(3) -.0282(4) .4407(3) .0540(10) Uani 1.00 C
C18 1.1068(4) -.1247(4) .4771(4) .064(2) Uani 1.00 C
C19 1.0259(5) -.1893(4) .4423(5) .069(2) Uani 1.00 C
C20 .9446(4) -.1589(4) .3704(4) .0640(10) Uani 1.00 C
C21 .9421(4) -.0627(4) .3349(4) .0520(10) Uani 1.00 C
H1 .8805 .0943 .2492 .0571 Uiso 1.00 H
H2 .8122 -.0920 .0888 .0748 Uiso 1.00 H
H3 .6396 -.1284 .0137 .1082 Uiso 1.00 H
H4 .5424 -.0071 -.0860 .1128 Uiso 1.00 H
H5 .6144 .1536 -.0983 .0920 Uiso 1.00 H
H6 .7630 .2712 -.0207 .0639 Uiso 1.00 H
H7 .8403 .2172 -.0759 .0639 Uiso 1.00 H
H8 .9840 .2957 -.0163 .0677 Uiso 1.00 H
H9 .9664 .3628 .0704 .0677 Uiso 1.00 H
H10 1.1571 .3984 .1273 .0966 Uiso 1.00 H
H11 1.3153 .3369 .2139 .1123 Uiso 1.00 H
H12 1.3361 .1653 .2392 .1081 Uiso 1.00 H
H13 1.1929 .0583 .1892 .0743 Uiso 1.00 H
H14 .8325 .3305 .1424 .0563 Uiso 1.00 H
H15 .7865 .2229 .1495 .0563 Uiso 1.00 H
H16 .8864 .2798 .2980 .0579 Uiso 1.00 H
H17 .9853 .2776 .2507 .0579 Uiso 1.00 H
H18 1.1628 .0164 .4647 .0644 Uiso 1.00 H
H19 1.1640 -.1465 .5267 .0771 Uiso 1.00 H
H20 1.0263 -.2558 .4684 .0833 Uiso 1.00 H
H21 .8894 -.2048 .3448 .0764 Uiso 1.00 H
H22 .8841 -.0415 .2858 .0628 Uiso 1.00 H

loop_
_atom_site_aniso_label
_atom_site_aniso_U_11
_atom_site_aniso_U_22
_atom_site_aniso_U_33
_atom_site_aniso_U_12
_atom_site_aniso_U_13
_atom_site_aniso_U_23
Cu1 .0326(3) .0329(3) .0428(3) .0039(2) .0017(2) .0007(2)
Cl1 .0687(7) .0442(6) .0486(6) .0218(5) .0146(5) .0088(4)
P1 .0466(6) .0523(7) .0697(8) .0036(5) -.0001(6) .0109(6)
F1 .202(5) .077(3) .152(5) -.061(3) -.073(4) .039(3)
F2 .138(5) .252(9) .300(10) .074(6) .068(6) -.062(8)
F3 .266(8) .231(7) .088(3) -.131(7) -.067(4) .062(4)
F4 .163(5) .148(5) .227(7) -.074(4) -.109(5) .084(5)
F5 .148(6) .250(10) .370(10) .088(6) .108(7) .028(9)
F6 .299(9) .102(4) .112(4) -.078(5) -.074(5) .044(3)
O1 .053(2) .068(2) .056(2) -.021(2) .0000(10) .004(2)
N1 .039(2) .048(2) .050(2) -.0020(10) .0060(10) -.008(2)
N2 .042(2) .034(2) .042(2) .0050(10) .0010(10) .0010(10)
N3 .039(2) .066(2) .041(2) -.003(2) .0070(10) -.005(2)
N4 .050(2) .047(2) .044(2) -.006(2) .0050(10) .001(2)
C1 .062(3) .057(3) .069(3) -.020(2) .016(2) -.013(2)
C2 .073(4) .107(5) .094(5) -.048(4) .026(4) -.041(4)
C3 .050(3) .150(7) .078(4) -.031(4) .004(3) -.034(5)
C4 .045(3) .118(5) .060(3) .007(3) -.006(2) -.023(3)
C5 .040(2) .066(3) .043(2) .008(2) .001(2) -.009(2)
C6 .054(2) .054(3) .045(2) .019(2) -.006(2) .000(2)
C7 .074(3) .042(2) .054(3) -.008(2) .016(2) .006(2)
C8 .057(3) .062(3) .047(2) -.018(2) .017(2) -.006(2)
C9 .081(4) .092(5) .073(4) -.043(3) .025(3) -.015(3)
C10 .070(4) .146(7) .067(4) -.051(5) .018(3) -.029(4)
C11 .039(3) .178(8) .053(3) -.010(4) .007(2) -.024(4)
C12 .036(2) .096(4) .052(3) .006(2) .004(2) -.005(3)
C13 .053(2) .037(2) .051(2) .010(2) .011(2) -.002(2)
C14 .061(3) .042(2) .043(2) -.002(2) .012(2) -.008(2)
C15 .045(2) .057(3) .033(2) -.009(2) .008(2) -.003(2)
C16 .044(2) .054(2) .035(2) .002(2) .014(2) -.003(2)
C17 .049(2) .064(3) .047(2) .005(2) .008(2) -.003(2)
C18 .067(3) .069(3) .057(3) .024(3) .013(2) .006(2)
C19 .080(4) .049(3) .084(4) .017(3) .028(3) .003(3)
C20 .060(3) .047(3) .083(4) -.004(2) .013(3) -.003(2)
C21 .050(2) .049(2) .055(3) -.002(2) .005(2) -.001(2)

loop_
_atom_type_symbol
_atom_type_description
_atom_type_scat_dispersion_real
_atom_type_scat_dispersion_imag
_atom_type_scat_source
C C .003 .002
;International Tables for Crystallography
(1992, Vol. C)
;
H H .000 .000
;International Tables for Crystallography
(1992, Vol. C)
;
Cl Cl .148 .159
;International Tables for Crystallography
(1992, Vol. C)
;
F F .017 .010
;International Tables for Crystallography
(1992, Vol. C)
;
N N .006 .003
;International Tables for Crystallography
(1992, Vol. C)
;
O O .011 .006
;International Tables for Crystallography
(1992, Vol. C)
;
P P .102 .094
;International Tables for Crystallography
(1992, Vol. C)
;
Cu Cu .320 1.265
;International Tables for Crystallography
(1992, Vol. C)
;

loop_
_geom_angle_atom_site_label_1
_geom_angle_atom_site_label_2
_geom_angle_atom_site_label_3
_geom_angle
_geom_angle_publ_flag
Cl1 Cu1 N1 96.40(10) no
Cl1 Cu1 N2 176.70(10) no
Cl1 Cu1 N3 98.80(10) no
N1 Cu1 N2 81.40(10) no
N1 Cu1 N3 164.8(2) no
N2 Cu1 N3 83.40(10) no
F1 P1 F2 96.4(5) no
F1 P1 F3 90.7(3) no
F1 P1 F4 174.7(5) no
F1 P1 F5 89.7(5) no
F1 P1 F6 87.6(3) no
F2 P1 F3 99.4(6) no
F2 P1 F4 88.1(5) no
F2 P1 F5 173.4(6) no
F2 P1 F6 83.0(5) no
F3 P1 F4 91.3(3) no
F3 P1 F5 83.1(5) no
F3 P1 F6 177.3(5) no
F4 P1 F5 85.7(5) no
F4 P1 F6 90.2(3) no
F5 P1 F6 94.7(5) no
Cu1 N1 C1 127.6(4) no
Cu1 N1 C5 112.7(3) no
C1 N1 C5 119.4(4) no
Cu1 N2 C6 104.4(3) no
Cu1 N2 C7 106.4(3) no
Cu1 N2 C13 112.9(2) no
C6 N2 C7 112.7(4) no
C6 N2 C13 108.3(3) no
C7 N2 C13 112.0(3) no
Cu1 N3 C8 114.0(3) no
Cu1 N3 C12 126.8(4) no
C8 N3 C12 118.7(4) no
C14 N4 C15 120.7(4) no
C14 N4 H1 119.7 no
C15 N4 H1 119.7 no
N1 C1 C2 122.3(6) no
N1 C1 H2 118.9 no
C2 C1 H2 118.9 no
C1 C2 C3 118.5(6) no
C1 C2 H3 120.8 no
C3 C2 H3 120.8 no
C2 C3 C4 120.2(5) no
C2 C3 H4 119.9 no
C4 C3 H4 119.9 no
C3 C4 C5 117.7(6) no
C3 C4 H5 121.1 no
C5 C4 H5 121.1 no
N1 C5 C4 121.9(5) no
N1 C5 C6 115.7(4) no
C4 C5 C6 122.3(5) no
N2 C6 C5 108.6(3) no
N2 C6 H6 109.7 no
N2 C6 H7 109.7 no
C5 C6 H6 109.7 no
C5 C6 H7 109.7 no
H6 C6 H7 109.5 no
N2 C7 C8 109.9(4) no
N2 C7 H8 109.4 no
N2 C7 H9 109.4 no
C8 C7 H8 109.4 no
C8 C7 H9 109.4 no
H8 C7 H9 109.5 no
N3 C8 C7 115.9(4) no
N3 C8 C9 121.8(5) no
C7 C8 C9 122.3(5) no
C8 C9 C10 119.3(7) no
C8 C9 H10 120.3 no
C10 C9 H10 120.3 no
C9 C10 C11 119.5(6) no
C9 C10 H11 120.2 no
C11 C10 H11 120.2 no
C10 C11 C12 119.3(6) no
C10 C11 H12 120.4 no
C12 C11 H12 120.4 no
N3 C12 C11 121.4(6) no
N3 C12 H13 119.3 no
C11 C12 H13 119.3 no
N2 C13 C14 115.1(3) no
N2 C13 H14 108.0 no
N2 C13 H15 108.0 no
C14 C13 H14 108.0 no
C14 C13 H15 108.0 no
H14 C13 H15 109.5 no
N4 C14 C13 111.2(3) no
N4 C14 H16 109.0 no
N4 C14 H17 109.0 no
C13 C14 H16 109.0 no
C13 C14 H17 109.0 no
H16 C14 H17 109.5 no
O1 C15 N4 121.4(4) no
O1 C15 C16 122.7(4) no
N4 C15 C16 115.9(4) no
C15 C16 C17 118.3(4) no
C15 C16 C21 123.3(4) no
C17 C16 C21 118.4(4) no
C16 C17 C18 120.4(5) no
C16 C17 H18 119.8 no
C18 C17 H18 119.8 no
C17 C18 C19 120.1(5) no
C17 C18 H19 119.9 no
C19 C18 H19 119.9 no
C18 C19 C20 120.2(5) no
C18 C19 H20 119.9 no
C20 C19 H20 119.9 no
C19 C20 C21 120.1(5) no
C19 C20 H21 119.9 no
C21 C20 H21 119.9 no
C16 C21 C20 120.8(4) no
C16 C21 H22 119.6 no
C20 C21 H22 119.6 no

loop_
_geom_bond_atom_site_label_1
_geom_bond_atom_site_label_2
_geom_bond_site_symmetry_1
_geom_bond_site_symmetry_2
_geom_bond_distance
_geom_bond_publ_flag
Cu1 Cl1 . . 2.2490(10) yes
Cu1 N1 . . 1.986(3) yes
Cu1 N2 . . 2.048(3) yes
Cu1 N3 . . 1.991(4) yes
Cu1 N4 . . 2.827(4) no
P1 F1 . . 1.529(4) no
P1 F2 . . 1.467(6) no
P1 F3 . . 1.511(5) no
P1 F4 . . 1.554(5) no
P1 F5 . . 1.533(6) no
P1 F6 . . 1.548(5) no
O1 C15 . . 1.223(5) no
N1 C1 . . 1.322(6) no
N1 C5 . . 1.348(6) no
N2 C6 . . 1.480(5) no
N2 C7 . . 1.493(6) no
N2 C13 . . 1.493(5) no
N3 C8 . . 1.339(7) no
N3 C12 . . 1.338(6) no
N4 C14 . . 1.455(6) no
N4 C15 . . 1.367(6) no
N4 H1 . . .960 no
C1 C2 . . 1.388(8) no
C1 H2 . . .960 no
C2 C3 . . 1.370(10) no
C2 H3 . . .960 no
C3 C4 . . 1.390(10) no
C3 H4 . . .960 no
C4 C5 . . 1.391(7) no
C4 H5 . . .960 no
C5 C6 . . 1.502(7) no
C6 H6 . . .960 no
C6 H7 . . .960 no
C7 C8 . . 1.503(7) no
C7 H8 . . .960 no
C7 H9 . . .960 no
C8 C9 . . 1.381(7) no
C9 C10 . . 1.360(10) no
C9 H10 . . .960 no
C10 C11 . . 1.360(10) no
C10 H11 . . .960 no
C11 C12 . . 1.391(9) no
C11 H12 . . .960 no
C12 H13 . . .960 no
C13 C14 . . 1.518(6) no
C13 H14 . . .960 no
C13 H15 . . .960 no
C14 H16 . . .960 no
C14 H17 . . .960 no
C15 C16 . . 1.484(6) no
C16 C17 . . 1.394(6) no
C16 C21 . . 1.395(6) no
C17 C18 . . 1.385(8) no
C17 H18 . . .960 no
C18 C19 . . 1.376(8) no
C18 H19 . . .960 no
C19 C20 . . 1.375(8) no
C19 H20 . . .960 no
C20 C21 . . 1.375(7) no
C20 H21 . . .960 no
C21 H22 . . .960 no

loop_
_geom_contact_atom_site_label_1
_geom_contact_atom_site_label_2
_geom_contact_distance
_geom_contact_site_symmetry_2
Cu1 N4 2.827(4) .
Cu1 Cl1 2.9050(10) 3_755
Cl1 N1 3.342(4) 3_755
Cl1 C6 3.379(5) 3_755
Cl1 C5 3.513(4) 3_755
F1 C14 3.246(7) 2_645
F1 C3 3.381(8) 3_655
F1 C13 3.386(7) 2_645
F1 C7 3.598(7) 2_645
F2 C11 3.454(9) 1_455
F3 C18 3.505(9) 3_756
F3 C17 3.534(8) 3_756
F4 N4 3.421(9) .
F4 C14 3.513(9) .
F4 C18 3.537(7) 3_756
F5 C21 3.182(8) .
F5 N4 3.383(10) .
F6 C20 3.184(7) 2_655
F6 C3 3.297(8) 3_655
F6 C19 3.399(8) 2_655
O1 C4 3.344(8) 4_555
O1 C6 3.361(5) 4_555
O1 C19 3.530(7) 3_756
C1 C12 3.532(7) 3_755
C2 C12 3.567(8) 3_755
C3 C3 3.530(10) 3_655
C10 C18 3.399(8) 2_755
C15 C18 3.412(7) 3_756
C15 C19 3.476(7) 3_756
C16 C18 3.401(6) 3_756
C16 C17 3.445(6) 3_756
C17 C21 3.554(7) 3_756
C17 C17 3.585(9) 3_756
